data_4513529
loop_
_publ_author_name
'Xu, Zhong-Xuan'
'Xiao, Yu'
'Kang, Yao'
'Zhang, Lei'
'Zhang, Jian'

_publ_section_title
;
 Homochiral Cluster-Organic Frameworks Constructed from Enantiopure
 Lactate Derivatives
;
_journal_issue 9
_journal_name_full 'Crystal Growth &amp; Design'
_journal_page_first 4676
_journal_paper_doi 10.1021/acs.cgd.5b00958
_journal_volume 15
_journal_year 2015
_chemical_absolute_configuration rm
_chemical_formula_sum 'C24 H22 Cd1.5 N2 O7.5'
_chemical_formula_weight 627.04
_chemical_name_systematic
; 
 ? 
;
_space_group_IT_number 152
_symmetry_cell_setting trigonal
_symmetry_space_group_name_Hall 'P 31 2"'
_symmetry_space_group_name_H-M 'P 31 2 1'
_atom_sites_solution_hydrogens geom
_atom_sites_solution_primary direct
_atom_sites_solution_secondary difmap
_audit_creation_method SHELXL-97
_cell_angle_alpha 90.00
_cell_angle_beta 90.00
_cell_angle_gamma 120.00
_cell_formula_units_Z 6
_cell_length_a 9.9361(2)
_cell_length_b 9.9361(2)
_cell_length_c 42.3479(18)
_cell_measurement_reflns_used 3680
_cell_measurement_temperature 293(2)
_cell_measurement_theta_max 27.7840
_cell_measurement_theta_min 2.4150
_cell_volume 3620.72(19)
_computing_cell_refinement 'Bruker FRAMBO'
_computing_data_collection 'Bruker FRAMBO'
_computing_data_reduction 'Bruker SAINT'
_computing_molecular_graphics 'Bruker SHELXTL'
_computing_publication_material 'Bruker SHELXTL'
_computing_structure_refinement 'SHELXL-97 (Sheldrick, 1997)'
_computing_structure_solution 'SHELXS-97 (Sheldrick, 1990)'
_diffrn_ambient_temperature 293(2)
_diffrn_detector_area_resol_mean 16.2083
_diffrn_measured_fraction_theta_full 1.000
_diffrn_measured_fraction_theta_max 1.000
_diffrn_measurement_device_type 'multiwire proportional'
_diffrn_measurement_method 'phi and omega scans'
_diffrn_radiation_monochromator graphite
_diffrn_radiation_source 'fine-focus sealed tube'
_diffrn_radiation_type MoK\a
_diffrn_radiation_wavelength 0.71073
_diffrn_reflns_av_R_equivalents 0.0302
_diffrn_reflns_av_sigmaI/netI 0.0525
_diffrn_reflns_limit_h_max 8
_diffrn_reflns_limit_h_min -10
_diffrn_reflns_limit_k_max 11
_diffrn_reflns_limit_k_min -3
_diffrn_reflns_limit_l_max 33
_diffrn_reflns_limit_l_min -50
_diffrn_reflns_number 7240
_diffrn_reflns_theta_full 24.99
_diffrn_reflns_theta_max 24.99
_diffrn_reflns_theta_min 2.37
_exptl_absorpt_coefficient_mu 1.382
_exptl_absorpt_correction_T_max 1.00000
_exptl_absorpt_correction_T_min 0.75034
_exptl_absorpt_correction_type multi-scan
_exptl_absorpt_process_details
'CrysAlisPro, Agilent Technologies,Version 1.171.36.28 (release 01-02-2013 CrysAlis171 .NET)(compiled Feb  1 2013,16:14:44)Empirical absorption correction using spherical harmonics, implemented in SCALE3 ABSPACK scaling algorithm.'
_exptl_crystal_colour colorless
_exptl_crystal_density_diffrn 1.725
_exptl_crystal_density_method 'not measured'
_exptl_crystal_description block
_exptl_crystal_F_000 1872
_exptl_crystal_size_max 0.12
_exptl_crystal_size_mid 0.10
_exptl_crystal_size_min 0.10
_refine_diff_density_max 1.281
_refine_diff_density_min -1.181
_refine_diff_density_rms 0.148
_refine_ls_abs_structure_details 'Flack H D (1983), Acta Cryst. A39, 876-881'
_refine_ls_abs_structure_Flack 0.03(8)
_refine_ls_extinction_method none
_refine_ls_goodness_of_fit_ref 1.071
_refine_ls_hydrogen_treatment constr
_refine_ls_matrix_type full
_refine_ls_number_parameters 301
_refine_ls_number_reflns 4006
_refine_ls_number_restraints 0
_refine_ls_restrained_S_all 1.071
_refine_ls_R_factor_all 0.0628
_refine_ls_R_factor_gt 0.0593
_refine_ls_shift/su_max 0.039
_refine_ls_shift/su_mean 0.002
_refine_ls_structure_factor_coef Fsqd
_refine_ls_weighting_details 'calc w=1/[\s^2^(Fo^2^)+(0.1400P)^2^+0.0000P] where P=(Fo^2^+2Fc^2^)/3'
_refine_ls_weighting_scheme calc
_refine_ls_wR_factor_gt 0.1811
_refine_ls_wR_factor_ref 0.1867
_reflns_number_gt 3802
_reflns_number_total 4006
_reflns_threshold_expression >2sigma(I)
_cod_data_source_file cg5b00958_si_002.cif
_cod_data_source_block 3-L
_cod_depositor_comments
;
The following automatic conversions were performed:

'_symmetry_cell_setting' value 'Trigonal' changed to 'trigonal'
according to
/usr/data/users/saulius/crontab/automatic-downloads/rss-feeds/ACS/lib/dictionaries/cif_core.dic
dictionary named 'cif_core.dic' version 2.4.2 from 2011-04-26.

Automatic conversion script
Id: cif_fix_values 3271 2015-04-21 07:52:19Z andrius 

 Adding full bibliography for 4513524--4513531.cif.
;
_cod_original_cell_volume 3620.71(19)
_cod_original_sg_symbol_H-M P3(1)21
_cod_original_formula_sum 'C24 H22 Cd1.50 N2 O7.50'
_cod_database_code 4513529

loop_
_symmetry_equiv_pos_as_xyz
'x, y, z'
'-y, x-y, z+1/3'
'-x+y, -x, z+2/3'
'y, x, -z'
'x-y, -y, -z+2/3'
'-x, -x+y, -z+1/3'

loop_
_atom_site_label
_atom_site_type_symbol
_atom_site_fract_x
_atom_site_fract_y
_atom_site_fract_z
_atom_site_U_iso_or_equiv
_atom_site_adp_type
_atom_site_occupancy
_atom_site_symmetry_multiplicity
_atom_site_calc_flag
_atom_site_refinement_flags
Cd1 Cd 0.0000 0.21363(9) 0.1667 0.0254(3) Uani 1 2 d S
Cd2 Cd 0.17397(8) 0.31723(8) 0.094828(15) 0.0329(2) Uani 1 1 d .
C110 C -1.0450(13) -0.5499(11) 0.2194(2) 0.030(2) Uani 1 1 d .
C9 C -0.9847(13) -0.1460(11) 0.2137(2) 0.032(2) Uani 1 1 d .
C7 C -1.0462(12) -0.3007(11) 0.22170(18) 0.027(2) Uani 1 1 d .
H7A H -1.1370 -0.3518 0.2335 0.033 Uiso 1 1 calc R
C10 C -0.8425(11) -0.0684(11) 0.1971(2) 0.031(2) Uani 1 1 d .
H10A H -0.7996 0.0363 0.1921 0.037 Uiso 1 1 calc R
O4 O -0.9851(10) -0.6252(9) 0.20630(17) 0.046(2) Uani 1 1 d .
C6 C -0.9704(12) -0.3782(11) 0.2119(2) 0.029(2) Uani 1 1 d .
N2 N 1.2288(11) 1.0016(11) -0.0534(2) 0.044(2) Uani 1 1 d .
C5 C -0.8315(13) -0.3075(13) 0.1956(2) 0.038(2) Uani 1 1 d .
H5A H -0.7834 -0.3634 0.1897 0.045 Uiso 1 1 calc R
O7 O -1.0128(10) 0.0794(9) 0.21197(17) 0.0419(19) Uani 1 1 d .
C18 C 0.9369(18) 0.5795(18) 0.0271(4) 0.068(4) Uani 1 1 d .
H18A H 0.8907 0.5215 0.0079 0.081 Uiso 1 1 calc R
H18B H 0.9122 0.5060 0.0443 0.081 Uiso 1 1 calc R
O5 O -1.1513(10) -0.6053(9) 0.23857(18) 0.047(2) Uani 1 1 d .
C4 C -0.7647(12) -0.1490(13) 0.1880(2) 0.035(2) Uani 1 1 d .
C11 C -1.0675(13) -0.0606(11) 0.2241(2) 0.030(2) Uani 1 1 d .
C14 C 0.7035(14) 0.5944(16) 0.0443(3) 0.048(3) Uani 1 1 d .
C24 C 1.2222(15) 0.9411(17) 0.0023(2) 0.060(4) Uani 1 1 d .
H24A H 1.2411 0.9766 0.0230 0.072 Uiso 1 1 calc R
C20 C 1.1578(13) 0.7873(15) -0.0035(3) 0.049(3) Uani 1 1 d .
O3 O -0.6293(10) -0.0596(10) 0.1719(2) 0.064(3) Uani 1 1 d .
O6 O -1.1701(11) -0.1157(9) 0.2430(2) 0.053(2) Uani 1 1 d .
O1 O -0.2505(11) 0.0554(15) 0.1597(3) 0.097(4) Uani 1 1 d .
C17 C 0.8724(14) 0.6866(16) 0.0343(3) 0.059(3) Uani 1 1 d .
H17A H 0.9330 0.7580 0.0510 0.071 Uiso 1 1 calc R
H17B H 0.8814 0.7473 0.0156 0.071 Uiso 1 1 calc R
N1 N 0.3948(13) 0.4412(14) 0.0634(3) 0.060(3) Uani 1 1 d .
C23 C 1.2615(17) 1.0490(18) -0.0227(3) 0.066(4) Uani 1 1 d .
H23A H 1.3107 1.1545 -0.0180 0.079 Uiso 1 1 calc R
C22 C 1.1617(16) 0.8472(15) -0.0592(3) 0.054(3) Uani 1 1 d .
H22A H 1.1392 0.8115 -0.0799 0.065 Uiso 1 1 calc R
C21 C 1.1251(16) 0.7389(16) -0.0343(3) 0.059(3) Uani 1 1 d .
H21A H 1.0782 0.6335 -0.0390 0.071 Uiso 1 1 calc R
C1 C -0.3628(19) 0.0190(17) 0.1751(4) 0.075(5) Uani 1 1 d .
C2 C -0.522(2) -0.117(2) 0.1674(4) 0.084(5) Uiso 1 1 d .
H2A H -0.5483 -0.2078 0.1804 0.101 Uiso 1 1 calc R
C15 C 0.629(2) 0.6713(19) 0.0535(4) 0.075(5) Uani 1 1 d .
H15A H 0.6830 0.7794 0.0535 0.090 Uiso 1 1 calc R
C13 C 0.615(2) 0.4373(18) 0.0446(5) 0.097(7) Uani 1 1 d .
H13A H 0.6594 0.3784 0.0382 0.117 Uiso 1 1 calc R
C19 C 1.1155(16) 0.6796(15) 0.0232(3) 0.055(3) Uani 1 1 d .
H19A H 1.1602 0.7383 0.0424 0.066 Uiso 1 1 calc R
H19B H 1.1585 0.6120 0.0199 0.066 Uiso 1 1 calc R
O2 O -0.3563(19) 0.053(2) 0.2029(3) 0.122(5) Uiso 1 1 d .
C16 C 0.4744(17) 0.5910(17) 0.0629(4) 0.076(5) Uani 1 1 d .
H16A H 0.4268 0.6471 0.0690 0.091 Uiso 1 1 calc R
C12 C 0.4583(18) 0.360(2) 0.0543(6) 0.103(8) Uani 1 1 d .
H12A H 0.4004 0.2524 0.0542 0.123 Uiso 1 1 calc R
C3 C -0.528(4) -0.150(5) 0.1341(7) 0.201(16) Uiso 1 1 d .
H3A H -0.6292 -0.2357 0.1289 0.302 Uiso 1 1 calc R
H3B H -0.4504 -0.1767 0.1290 0.302 Uiso 1 1 calc R
H3C H -0.5101 -0.0603 0.1221 0.302 Uiso 1 1 calc R
O1W O -1.434(4) -0.401(5) 0.2457(7) 0.133(11) Uiso 0.50 1 d P

loop_
_atom_site_aniso_label
_atom_site_aniso_U_11
_atom_site_aniso_U_22
_atom_site_aniso_U_33
_atom_site_aniso_U_23
_atom_site_aniso_U_13
_atom_site_aniso_U_12
Cd1 0.0205(5) 0.0219(4) 0.0334(4) 0.00361(17) 0.0072(3) 0.0102(2)
Cd2 0.0309(4) 0.0230(4) 0.0447(4) -0.0005(3) 0.0095(3) 0.0133(3)
C110 0.030(5) 0.019(5) 0.046(5) -0.005(4) -0.010(4) 0.016(4)
C9 0.042(6) 0.017(5) 0.045(5) -0.008(4) -0.015(4) 0.020(5)
C7 0.040(5) 0.029(5) 0.024(4) 0.001(3) -0.003(3) 0.025(5)
C10 0.017(5) 0.011(4) 0.063(6) 0.007(4) -0.004(4) 0.006(4)
O4 0.068(6) 0.025(4) 0.060(4) -0.013(3) -0.004(4) 0.035(4)
C6 0.030(5) 0.023(5) 0.036(4) -0.009(3) -0.013(4) 0.014(4)
N2 0.029(5) 0.040(5) 0.050(4) -0.006(4) 0.007(4) 0.009(5)
C5 0.032(6) 0.034(6) 0.059(6) 0.001(5) 0.002(5) 0.025(5)
O7 0.063(5) 0.033(4) 0.047(4) 0.018(3) 0.009(4) 0.037(4)
C18 0.059(10) 0.063(10) 0.088(9) 0.029(8) 0.031(8) 0.036(8)
O5 0.053(5) 0.021(4) 0.063(4) 0.017(3) 0.020(4) 0.016(4)
C4 0.024(5) 0.029(5) 0.052(5) 0.002(4) -0.006(4) 0.013(4)
C11 0.048(7) 0.017(5) 0.032(4) 0.000(4) 0.002(4) 0.021(5)
C14 0.034(6) 0.056(8) 0.054(6) 0.004(6) 0.019(5) 0.024(6)
C24 0.047(8) 0.064(9) 0.038(5) -0.004(5) 0.002(5) 0.005(7)
C20 0.027(6) 0.056(8) 0.064(7) 0.021(6) 0.011(5) 0.020(6)
O3 0.020(4) 0.043(5) 0.126(7) 0.013(5) 0.022(4) 0.014(4)
O6 0.060(6) 0.020(4) 0.091(6) 0.015(4) 0.036(5) 0.028(4)
O1 0.017(4) 0.081(8) 0.163(11) -0.025(8) 0.015(6) 0.002(5)
C17 0.034(7) 0.055(9) 0.084(8) 0.012(7) 0.030(6) 0.020(6)
N1 0.044(6) 0.050(7) 0.077(6) -0.007(5) 0.019(5) 0.017(6)
C23 0.051(8) 0.065(9) 0.057(7) -0.021(6) 0.008(6) 0.010(8)
C22 0.065(9) 0.049(7) 0.046(6) -0.008(5) 0.013(6) 0.027(7)
C21 0.049(8) 0.042(7) 0.084(9) 0.013(6) 0.015(7) 0.021(6)
C1 0.075(11) 0.044(8) 0.106(11) -0.026(7) 0.035(8) 0.030(8)
C15 0.065(10) 0.045(8) 0.107(11) 0.016(8) 0.032(9) 0.022(8)
C13 0.078(12) 0.043(8) 0.179(18) 0.006(9) 0.074(12) 0.037(9)
C19 0.046(8) 0.039(7) 0.084(8) 0.017(6) 0.006(6) 0.026(6)
C16 0.043(8) 0.040(8) 0.144(14) 0.011(8) 0.044(9) 0.020(7)
C12 0.038(8) 0.049(10) 0.20(2) -0.021(12) 0.055(11) 0.008(8)

loop_
_atom_type_symbol
_atom_type_description
_atom_type_scat_dispersion_real
_atom_type_scat_dispersion_imag
_atom_type_scat_source
C C 0.0033 0.0016 'International Tables Vol C Tables 4.2.6.8 and 6.1.1.4'
H H 0.0000 0.0000 'International Tables Vol C Tables 4.2.6.8 and 6.1.1.4'
N N 0.0061 0.0033 'International Tables Vol C Tables 4.2.6.8 and 6.1.1.4'
O O 0.0106 0.0060 'International Tables Vol C Tables 4.2.6.8 and 6.1.1.4'
Cd Cd -0.8075 1.2024 'International Tables Vol C Tables 4.2.6.8 and 6.1.1.4'

loop_
_geom_angle_atom_site_label_1
_geom_angle_atom_site_label_2
_geom_angle_atom_site_label_3
_geom_angle
_geom_angle_site_symmetry_1
_geom_angle_site_symmetry_3
O1 Cd1 O1 162.9(8) 6 .
O1 Cd1 O4 86.9(5) 6 1_665
O1 Cd1 O4 104.7(4) . 1_665
O1 Cd1 O4 104.7(4) 6 6_455
O1 Cd1 O4 86.9(5) . 6_455
O4 Cd1 O4 95.5(4) 1_665 6_455
O1 Cd1 O7 81.5(4) 6 1_655
O1 Cd1 O7 89.0(5) . 1_655
O4 Cd1 O7 76.0(3) 1_665 1_655
O4 Cd1 O7 169.4(3) 6_455 1_655
O1 Cd1 O7 89.0(5) 6 6_445
O1 Cd1 O7 81.5(4) . 6_445
O4 Cd1 O7 169.4(3) 1_665 6_445
O4 Cd1 O7 76.0(3) 6_455 6_445
O7 Cd1 O7 113.1(4) 1_655 6_445
O1 Cd1 Cd2 108.6(4) 6 6
O1 Cd1 Cd2 72.3(3) . 6
O4 Cd1 Cd2 48.0(2) 1_665 6
O4 Cd1 Cd2 127.2(2) 6_455 6
O7 Cd1 Cd2 42.21(19) 1_655 6
O7 Cd1 Cd2 142.6(2) 6_445 6
O1 Cd1 Cd2 72.3(3) 6 .
O1 Cd1 Cd2 108.6(4) . .
O4 Cd1 Cd2 127.2(2) 1_665 .
O4 Cd1 Cd2 48.0(2) 6_455 .
O7 Cd1 Cd2 142.6(2) 1_655 .
O7 Cd1 Cd2 42.21(19) 6_445 .
Cd2 Cd1 Cd2 174.42(4) 6 .
O2 Cd2 O7 95.6(5) 6 6_445
O2 Cd2 N2 174.1(5) 6 4_445
O7 Cd2 N2 88.7(3) 6_445 4_445
O2 Cd2 N1 78.9(5) 6 .
O7 Cd2 N1 144.3(4) 6_445 .
N2 Cd2 N1 95.3(4) 4_445 .
O2 Cd2 O5 93.3(5) 6 6_455
O7 Cd2 O5 125.1(3) 6_445 6_455
N2 Cd2 O5 87.5(3) 4_445 6_455
N1 Cd2 O5 90.5(4) . 6_455
O2 Cd2 O4 95.1(5) 6 6_455
O7 Cd2 O4 71.5(2) 6_445 6_455
N2 Cd2 O4 90.1(3) 4_445 6_455
N1 Cd2 O4 143.6(3) . 6_455
O5 Cd2 O4 53.8(2) 6_455 6_455
O2 Cd2 O6 93.5(5) 6 6_445
O7 Cd2 O6 53.4(2) 6_445 6_445
N2 Cd2 O6 85.8(3) 4_445 6_445
N1 Cd2 O6 91.5(4) . 6_445
O5 Cd2 O6 173.1(3) 6_455 6_445
O4 Cd2 O6 124.8(2) 6_455 6_445
O2 Cd2 Cd1 72.3(4) 6 .
O7 Cd2 Cd1 42.51(16) 6_445 .
N2 Cd2 Cd1 113.5(2) 4_445 .
N1 Cd2 Cd1 151.2(3) . .
O5 Cd2 Cd1 90.78(18) 6_455 .
O4 Cd2 Cd1 42.04(15) 6_455 .
O6 Cd2 Cd1 90.63(17) 6_445 .
O5 C110 O4 124.7(9) . .
O5 C110 C6 118.2(8) . .
O4 C110 C6 117.0(9) . .
C7 C9 C10 119.6(9) . .
C7 C9 C11 119.3(10) . .
C10 C9 C11 121.0(8) . .
C6 C7 C9 119.0(9) . .
C9 C10 C4 120.4(8) . .
C110 O4 Cd1 147.1(7) . 1_445
C110 O4 Cd2 87.0(6) . 6_445
Cd1 O4 Cd2 90.0(2) 1_445 6_445
C5 C6 C7 123.5(9) . .
C5 C6 C110 118.7(9) . .
C7 C6 C110 117.9(9) . .
C22 N2 C23 117.3(11) . .
C22 N2 Cd2 119.7(7) . 4_665
C23 N2 Cd2 122.3(9) . 4_665
C6 C5 C4 118.4(9) . .
C11 O7 Cd2 97.2(6) . 6_455
C11 O7 Cd1 144.0(7) . 1_455
Cd2 O7 Cd1 95.3(3) 6_455 1_455
C17 C18 C19 108.6(11) . .
C110 O5 Cd2 94.5(6) . 6_445
O3 C4 C5 127.0(10) . .
O3 C4 C10 113.9(9) . .
C5 C4 C10 119.1(9) . .
O6 C11 O7 123.5(9) . .
O6 C11 C9 121.2(8) . .
O7 C11 C9 115.2(9) . .
C13 C14 C15 115.2(12) . .
C13 C14 C17 125.6(11) . .
C15 C14 C17 119.2(13) . .
C20 C24 C23 121.2(11) . .
C24 C20 C21 117.5(11) . .
C24 C20 C19 119.2(11) . .
C21 C20 C19 123.1(13) . .
C4 O3 C2 119.4(12) . .
C11 O6 Cd2 85.9(5) . 6_455
C1 O1 Cd1 134.6(12) . .
C14 C17 C18 111.0(11) . .
C16 N1 C12 119.9(12) . .
C16 N1 Cd2 119.6(9) . .
C12 N1 Cd2 117.6(10) . .
N2 C23 C24 121.5(13) . .
N2 C22 C21 121.4(11) . .
C20 C21 C22 121.0(13) . .
O1 C1 O2 122.5(19) . .
O1 C1 C2 124.0(14) . .
O2 C1 C2 110.0(15) . .
C3 C2 O3 105(2) . .
C3 C2 C1 109(2) . .
O3 C2 C1 105.6(14) . .
C14 C15 C16 121.0(14) . .
C14 C13 C12 122.0(12) . .
C20 C19 C18 111.7(11) . .
C1 O2 Cd2 134.7(14) . 6
N1 C16 C15 122.0(13) . .
N1 C12 C13 119.8(14) . .

loop_
_geom_bond_atom_site_label_1
_geom_bond_atom_site_label_2
_geom_bond_distance
_geom_bond_site_symmetry_2
Cd1 O1 2.200(9) 6
Cd1 O1 2.200(9) .
Cd1 O4 2.273(7) 1_665
Cd1 O4 2.273(7) 6_455
Cd1 O7 2.303(7) 1_655
Cd1 O7 2.303(7) 6_445
Cd1 Cd2 3.3946(6) 6
Cd1 Cd2 3.3946(6) .
Cd2 O2 2.177(15) 6
Cd2 O7 2.290(8) 6_445
Cd2 N2 2.296(9) 4_445
Cd2 N1 2.323(10) .
Cd2 O5 2.393(8) 6_455
Cd2 O4 2.522(8) 6_455
Cd2 O6 2.599(7) 6_445
C110 O5 1.222(13) .
C110 O4 1.291(13) .
C110 C6 1.516(13) .
C9 C7 1.383(14) .
C9 C10 1.412(15) .
C9 C11 1.512(13) .
C7 C6 1.383(13) .
C10 C4 1.416(14) .
O4 Cd1 2.273(7) 1_445
O4 Cd2 2.522(8) 6_445
C6 C5 1.380(15) .
N2 C22 1.355(15) .
N2 C23 1.369(14) .
N2 Cd2 2.296(9) 4_665
C5 C4 1.406(16) .
O7 C11 1.318(12) .
O7 Cd2 2.290(8) 6_455
O7 Cd1 2.303(7) 1_455
C18 C17 1.523(18) .
C18 C19 1.549(19) .
O5 Cd2 2.393(8) 6_445
C4 O3 1.367(13) .
C11 O6 1.193(12) .
C14 C13 1.35(2) .
C14 C15 1.357(19) .
C14 C17 1.516(16) .
C24 C20 1.351(19) .
C24 C23 1.414(19) .
C20 C21 1.375(19) .
C20 C19 1.466(16) .
O3 C2 1.45(2) .
O6 Cd2 2.599(7) 6_455
O1 C1 1.182(17) .
N1 C16 1.290(18) .
N1 C12 1.304(19) .
C22 C21 1.416(18) .
C1 O2 1.215(19) .
C1 C2 1.51(3) .
C2 C3 1.44(3) .
C15 C16 1.393(19) .
C13 C12 1.41(2) .
O2 Cd2 2.177(15) 6
